data_7239430
loop_
_publ_author_name
'Barakat, Assem'
'Al-Majid, Abdullah M.'
'AL-Najjar, Hany J.'
'Mabkhot, Yahia N.'
'Ghabbour, Hazem A.'
'Fun, Hoong-Kun'

_publ_section_title
;
 An efficient and green procedure for synthesis of rhodanine derivatives
 by aldol-thia-Michael protocol using aqueous diethylamine medium
;
_journal_issue 10
_journal_name_full 'RSC Advances'
_journal_page_first 4909
_journal_paper_doi 10.1039/c3ra46551a
_journal_volume 4
_journal_year 2014
_chemical_formula_sum 'C16 H21 N2 O S2'
_chemical_formula_weight 321.47
_space_group_IT_number 14
_space_group_name_Hall '-P 2ybc'
_space_group_name_H-M_alt 'P 1 21/c 1'
_symmetry_cell_setting monoclinic
_symmetry_Int_Tables_number 14
_symmetry_space_group_name_Hall '-P 2ybc'
_symmetry_space_group_name_H-M 'P 1 21/c 1'
_atom_sites_solution_hydrogens geom
_atom_sites_solution_primary direct
_atom_sites_solution_secondary difmap
_audit_creation_method SHELXL-97
_cell_angle_alpha 90.00
_cell_angle_beta 99.589(2)
_cell_angle_gamma 90.00
_cell_formula_units_Z 4
_cell_length_a 7.3038(2)
_cell_length_b 13.6420(3)
_cell_length_c 17.9671(4)
_cell_measurement_reflns_used 1678
_cell_measurement_temperature 296(2)
_cell_measurement_theta_max 68.72
_cell_measurement_theta_min 4.99
_cell_volume 1765.20(7)
_computing_cell_refinement 'Bruker SAINT'
_computing_data_collection 'Bruker APEX2'
_computing_data_reduction 'Bruker SAINT'
_computing_molecular_graphics 'Bruker SHELXTL'
_computing_publication_material 'Bruker SHELXTL'
_computing_structure_refinement 'SHELXL-97 (Sheldrick, 2008)'
_computing_structure_solution 'SHELXS-97 (Sheldrick, 2008)'
_diffrn_ambient_temperature 296(2)
_diffrn_measured_fraction_theta_full 0.990
_diffrn_measured_fraction_theta_max 0.990
_diffrn_measurement_device_type 'Bruker APEX-II CCD'
_diffrn_measurement_method '\f and \w scans'
_diffrn_radiation_monochromator graphite
_diffrn_radiation_source 'fine-focus sealed tube'
_diffrn_radiation_type CuK\a
_diffrn_radiation_wavelength 1.54178
_diffrn_reflns_av_R_equivalents 0.0406
_diffrn_reflns_av_sigmaI/netI 0.0488
_diffrn_reflns_limit_h_max 8
_diffrn_reflns_limit_h_min -8
_diffrn_reflns_limit_k_max 16
_diffrn_reflns_limit_k_min -15
_diffrn_reflns_limit_l_max 20
_diffrn_reflns_limit_l_min -21
_diffrn_reflns_number 12373
_diffrn_reflns_theta_full 69.84
_diffrn_reflns_theta_max 69.84
_diffrn_reflns_theta_min 4.09
_exptl_absorpt_coefficient_mu 2.729
_exptl_absorpt_correction_T_max 0.5384
_exptl_absorpt_correction_T_min 0.4572
_exptl_absorpt_correction_type multi-scan
_exptl_absorpt_process_details SADABS_Bruker_2009
_exptl_crystal_colour pink
_exptl_crystal_density_diffrn 1.210
_exptl_crystal_density_method 'not measured'
_exptl_crystal_description block
_exptl_crystal_F_000 684
_exptl_crystal_size_max 0.34
_exptl_crystal_size_mid 0.28
_exptl_crystal_size_min 0.26
_refine_diff_density_max 0.514
_refine_diff_density_min -0.266
_refine_diff_density_rms 0.053
_refine_ls_extinction_method none
_refine_ls_goodness_of_fit_ref 1.045
_refine_ls_hydrogen_treatment mixed
_refine_ls_matrix_type full
_refine_ls_number_parameters 198
_refine_ls_number_reflns 3300
_refine_ls_number_restraints 0
_refine_ls_restrained_S_all 1.045
_refine_ls_R_factor_all 0.0527
_refine_ls_R_factor_gt 0.0450
_refine_ls_shift/su_max 0.001
_refine_ls_shift/su_mean 0.000
_refine_ls_structure_factor_coef Fsqd
_refine_ls_weighting_details 'calc w=1/[\s^2^(Fo^2^)+(0.0624P)^2^+0.3604P] where P=(Fo^2^+2Fc^2^)/3'
_refine_ls_weighting_scheme calc
_refine_ls_wR_factor_gt 0.1234
_refine_ls_wR_factor_ref 0.1294
_reflns_number_gt 2771
_reflns_number_total 3300
_reflns_threshold_expression >2sigma(I)
_cod_data_source_file c3ra46551a.txt
_cod_data_source_block 1
_cod_depositor_comments
;
The following automatic conversions were performed:

data item '_symmetry_cell_setting' value 'Monoclinic' was changed to
'monoclinic' in accordance with the
/home/saulius/struct/COD-crude-data/automatic-downloads/DataCite-retrospective/RSC/depositions/lib/dictionaries/cif_core.dic
dictionary named 'cif_core.dic' version 2.4.2 last updated on
2011-04-26.

Automatic conversion script
Id: cif_fix_values 6909 2019-04-08 15:41:33Z antanas 
;
_cod_original_sg_symbol_H-M 'P 21/c'
_cod_database_code 7239430

loop_
_symmetry_equiv_pos_as_xyz
'x, y, z'
'-x, y+1/2, -z+1/2'
'-x, -y, -z'
'x, -y-1/2, z-1/2'

loop_
_atom_site_label
_atom_site_type_symbol
_atom_site_fract_x
_atom_site_fract_y
_atom_site_fract_z
_atom_site_U_iso_or_equiv
_atom_site_adp_type
_atom_site_occupancy
_atom_site_symmetry_multiplicity
_atom_site_calc_flag
_atom_site_refinement_flags
S1 S 0.32970(8) 0.81658(4) 0.15349(3) 0.06144(19) Uani 1 1 d .
S2 S 0.35900(10) 0.64925(5) 0.25996(3) 0.0758(2) Uani 1 1 d .
O1 O 0.0780(3) 0.66519(13) -0.00937(9) 0.0890(6) Uani 1 1 d .
N1 N 0.2006(3) 0.64208(13) 0.11479(10) 0.0601(4) Uani 1 1 d .
N2 N -0.0223(2) 0.95851(13) 0.36893(9) 0.0518(4) Uani 1 1 d .
C1 C 0.2050(3) 1.01395(19) -0.07162(12) 0.0697(6) Uani 1 1 d .
H1A H 0.1598 0.9772 -0.1143 0.084 Uiso 1 1 calc R
C2 C 0.2386(4) 1.1123(2) -0.07885(14) 0.0796(7) Uani 1 1 d .
H2A H 0.2159 1.1414 -0.1263 0.096 Uiso 1 1 calc R
C3 C 0.3049(4) 1.16751(19) -0.01703(16) 0.0762(7) Uani 1 1 d .
H3A H 0.3281 1.2340 -0.0223 0.091 Uiso 1 1 calc R
C4 C 0.3376(4) 1.12452(18) 0.05337(14) 0.0725(6) Uani 1 1 d .
H4A H 0.3817 1.1622 0.0957 0.087 Uiso 1 1 calc R
C5 C 0.3053(3) 1.02595(16) 0.06116(12) 0.0638(5) Uani 1 1 d .
H5A H 0.3289 0.9975 0.1088 0.077 Uiso 1 1 calc R
C6 C 0.2378(3) 0.96849(16) -0.00115(11) 0.0561(5) Uani 1 1 d .
C7 C 0.1968(3) 0.86435(16) 0.00255(11) 0.0605(5) Uani 1 1 d .
H7A H 0.1415 0.8372 -0.0432 0.073 Uiso 1 1 calc R
C8 C 0.2246(3) 0.80078(15) 0.05993(11) 0.0543(5) Uani 1 1 d .
C9 C 0.1612(3) 0.69704(16) 0.05062(12) 0.0611(5) Uani 1 1 d .
C10 C 0.2890(3) 0.69172(15) 0.17353(12) 0.0551(5) Uani 1 1 d .
C11 C -0.3313(4) 0.8891(2) 0.35045(16) 0.0815(7) Uani 1 1 d .
H11A H -0.3807 0.9529 0.3576 0.122 Uiso 1 1 calc R
H11B H -0.3007 0.8567 0.3984 0.122 Uiso 1 1 calc R
H11C H -0.4222 0.8512 0.3178 0.122 Uiso 1 1 calc R
C12 C -0.1594(3) 0.89910(15) 0.31526(11) 0.0592(5) Uani 1 1 d .
H12A H -0.1910 0.9353 0.2677 0.071 Uiso 1 1 calc R
C13 C -0.0789(4) 0.80101(18) 0.29900(15) 0.0810(7) Uani 1 1 d .
H13A H 0.0273 0.8109 0.2748 0.121 Uiso 1 1 calc R
H13B H -0.1707 0.7637 0.2664 0.121 Uiso 1 1 calc R
H13C H -0.0421 0.7661 0.3455 0.121 Uiso 1 1 calc R
C14 C 0.2692(4) 1.0424(3) 0.4112(2) 0.1052(11) Uani 1 1 d .
H14A H 0.3878 1.0602 0.3990 0.158 Uiso 1 1 calc R
H14B H 0.2870 1.0045 0.4569 0.158 Uiso 1 1 calc R
H14C H 0.2001 1.1006 0.4182 0.158 Uiso 1 1 calc R
C15 C 0.1628(3) 0.98198(18) 0.34754(13) 0.0669(6) Uani 1 1 d .
H15A H 0.2299 0.9204 0.3442 0.080 Uiso 1 1 calc R
C16 C 0.1415(4) 1.0324(2) 0.27178(17) 0.0939(9) Uani 1 1 d .
H16A H 0.0778 0.9896 0.2336 0.141 Uiso 1 1 calc R
H16B H 0.2619 1.0480 0.2603 0.141 Uiso 1 1 calc R
H16C H 0.0711 1.0916 0.2733 0.141 Uiso 1 1 calc R
H1N2 H -0.071(3) 1.0059(16) 0.3778(11) 0.044(5) Uiso 1 1 d .

loop_
_atom_site_aniso_label
_atom_site_aniso_U_11
_atom_site_aniso_U_22
_atom_site_aniso_U_33
_atom_site_aniso_U_23
_atom_site_aniso_U_13
_atom_site_aniso_U_12
S1 0.0797(4) 0.0492(3) 0.0516(3) -0.0010(2) -0.0003(2) -0.0165(2)
S2 0.0907(4) 0.0651(4) 0.0648(4) 0.0124(3) -0.0073(3) -0.0125(3)
O1 0.1298(16) 0.0658(10) 0.0629(10) -0.0124(8) -0.0084(10) -0.0288(10)
N1 0.0701(10) 0.0460(10) 0.0619(10) -0.0026(8) 0.0041(8) -0.0097(8)
N2 0.0596(9) 0.0399(9) 0.0544(9) -0.0045(7) 0.0051(7) 0.0072(7)
C1 0.0851(15) 0.0694(15) 0.0530(11) 0.0055(10) 0.0070(10) 0.0010(12)
C2 0.0933(17) 0.0775(17) 0.0677(14) 0.0210(13) 0.0121(12) 0.0117(14)
C3 0.0816(15) 0.0551(13) 0.0909(17) 0.0150(12) 0.0117(13) 0.0056(11)
C4 0.0851(15) 0.0538(13) 0.0739(14) -0.0010(11) -0.0008(12) 0.0013(11)
C5 0.0779(14) 0.0552(12) 0.0557(11) 0.0040(9) 0.0042(10) -0.0024(10)
C6 0.0573(10) 0.0578(12) 0.0523(10) 0.0024(9) 0.0067(8) -0.0002(9)
C7 0.0677(12) 0.0619(13) 0.0505(10) -0.0058(9) 0.0059(9) -0.0077(10)
C8 0.0612(11) 0.0503(11) 0.0505(10) -0.0036(8) 0.0068(8) -0.0076(9)
C9 0.0704(13) 0.0539(12) 0.0576(12) -0.0076(9) 0.0063(10) -0.0111(10)
C10 0.0551(10) 0.0487(11) 0.0602(11) 0.0003(9) 0.0060(9) -0.0055(8)
C11 0.0741(15) 0.0658(16) 0.1028(19) -0.0139(13) 0.0097(14) -0.0111(12)
C12 0.0763(13) 0.0465(11) 0.0506(10) -0.0027(8) -0.0020(9) 0.0031(9)
C13 0.108(2) 0.0539(14) 0.0773(15) -0.0158(11) 0.0046(14) 0.0098(13)
C14 0.0674(16) 0.107(2) 0.139(3) -0.044(2) 0.0119(16) -0.0138(15)
C15 0.0589(12) 0.0607(14) 0.0821(15) -0.0038(11) 0.0146(10) 0.0098(10)
C16 0.0922(19) 0.092(2) 0.105(2) 0.0244(17) 0.0391(16) 0.0030(16)

loop_
_atom_type_symbol
_atom_type_description
_atom_type_scat_dispersion_real
_atom_type_scat_dispersion_imag
_atom_type_scat_source
C C 0.0181 0.0091 'International Tables Vol C Tables 4.2.6.8 and 6.1.1.4'
H H 0.0000 0.0000 'International Tables Vol C Tables 4.2.6.8 and 6.1.1.4'
N N 0.0311 0.0180 'International Tables Vol C Tables 4.2.6.8 and 6.1.1.4'
O O 0.0492 0.0322 'International Tables Vol C Tables 4.2.6.8 and 6.1.1.4'
S S 0.3331 0.5567 'International Tables Vol C Tables 4.2.6.8 and 6.1.1.4'

loop_
_geom_angle_atom_site_label_1
_geom_angle_atom_site_label_2
_geom_angle_atom_site_label_3
_geom_angle
C8 S1 C10 90.87(9)
C10 N1 C9 113.41(18)
C15 N2 C12 118.83(17)
C15 N2 H1N2 109.8(16)
C12 N2 H1N2 107.9(15)
C2 C1 C6 120.9(2)
C2 C1 H1A 119.5
C6 C1 H1A 119.5
C3 C2 C1 120.5(2)
C3 C2 H2A 119.8
C1 C2 H2A 119.8
C2 C3 C4 119.8(2)
C2 C3 H3A 120.1
C4 C3 H3A 120.1
C5 C4 C3 120.2(2)
C5 C4 H4A 119.9
C3 C4 H4A 119.9
C4 C5 C6 120.9(2)
C4 C5 H5A 119.5
C6 C5 H5A 119.5
C5 C6 C1 117.7(2)
C5 C6 C7 124.23(19)
C1 C6 C7 118.03(19)
C8 C7 C6 131.49(19)
C8 C7 H7A 114.3
C6 C7 H7A 114.3
C7 C8 C9 121.69(18)
C7 C8 S1 130.56(16)
C9 C8 S1 107.75(14)
O1 C9 N1 123.5(2)
O1 C9 C8 122.3(2)
N1 C9 C8 114.14(17)
N1 C10 S2 126.88(16)
N1 C10 S1 113.81(15)
S2 C10 S1 119.31(12)
C12 C11 H11A 109.5
C12 C11 H11B 109.5
H11A C11 H11B 109.5
C12 C11 H11C 109.5
H11A C11 H11C 109.5
H11B C11 H11C 109.5
C11 C12 N2 107.01(17)
C11 C12 C13 112.4(2)
N2 C12 C13 111.22(19)
C11 C12 H12A 108.7
N2 C12 H12A 108.7
C13 C12 H12A 108.7
C12 C13 H13A 109.5
C12 C13 H13B 109.5
H13A C13 H13B 109.5
C12 C13 H13C 109.5
H13A C13 H13C 109.5
H13B C13 H13C 109.5
C15 C14 H14A 109.5
C15 C14 H14B 109.5
H14A C14 H14B 109.5
C15 C14 H14C 109.5
H14A C14 H14C 109.5
H14B C14 H14C 109.5
N2 C15 C16 111.46(19)
N2 C15 C14 107.03(19)
C16 C15 C14 113.4(3)
N2 C15 H15A 108.3
C16 C15 H15A 108.3
C14 C15 H15A 108.3
C15 C16 H16A 109.5
C15 C16 H16B 109.5
H16A C16 H16B 109.5
C15 C16 H16C 109.5
H16A C16 H16C 109.5
H16B C16 H16C 109.5

loop_
_geom_bond_atom_site_label_1
_geom_bond_atom_site_label_2
_geom_bond_distance
S1 C8 1.741(2)
S1 C10 1.776(2)
S2 C10 1.657(2)
O1 C9 1.225(2)
N1 C10 1.327(3)
N1 C9 1.365(3)
N2 C15 1.501(3)
N2 C12 1.506(3)
N2 H1N2 0.77(2)
C1 C2 1.374(4)
C1 C6 1.394(3)
C1 H1A 0.9300
C2 C3 1.362(4)
C2 H2A 0.9300
C3 C4 1.379(4)
C3 H3A 0.9300
C4 C5 1.376(3)
C4 H4A 0.9300
C5 C6 1.388(3)
C5 H5A 0.9300
C6 C7 1.456(3)
C7 C8 1.337(3)
C7 H7A 0.9300
C8 C9 1.490(3)
C11 C12 1.503(3)
C11 H11A 0.9600
C11 H11B 0.9600
C11 H11C 0.9600
C12 C13 1.510(3)
C12 H12A 0.9800
C13 H13A 0.9600
C13 H13B 0.9600
C13 H13C 0.9600
C14 C15 1.515(4)
C14 H14A 0.9600
C14 H14B 0.9600
C14 H14C 0.9600
C15 C16 1.510(3)
C15 H15A 0.9800
C16 H16A 0.9600
C16 H16B 0.9600
C16 H16C 0.9600

loop_
_geom_torsion_atom_site_label_1
_geom_torsion_atom_site_label_2
_geom_torsion_atom_site_label_3
_geom_torsion_atom_site_label_4
_geom_torsion
C6 C1 C2 C3 0.0(4)
C1 C2 C3 C4 -0.4(4)
C2 C3 C4 C5 0.7(4)
C3 C4 C5 C6 -0.6(4)
C4 C5 C6 C1 0.3(3)
C4 C5 C6 C7 -178.8(2)
C2 C1 C6 C5 0.0(4)
C2 C1 C6 C7 179.2(2)
C5 C6 C7 C8 -5.8(4)
C1 C6 C7 C8 175.1(2)
C6 C7 C8 C9 176.8(2)
C6 C7 C8 S1 -2.7(4)
C10 S1 C8 C7 -179.8(2)
C10 S1 C8 C9 0.71(16)
C10 N1 C9 O1 -178.9(2)
C10 N1 C9 C8 -0.2(3)
C7 C8 C9 O1 -1.3(4)
S1 C8 C9 O1 178.3(2)
C7 C8 C9 N1 180.0(2)
S1 C8 C9 N1 -0.4(2)
C9 N1 C10 S2 -179.86(17)
C9 N1 C10 S1 0.8(2)
C8 S1 C10 N1 -0.91(17)
C8 S1 C10 S2 179.71(14)
C15 N2 C12 C11 -178.86(19)
C15 N2 C12 C13 58.1(3)
C12 N2 C15 C16 55.1(3)
C12 N2 C15 C14 179.6(2)
